data_4084697
loop_
_publ_author_name
'Tao, Tao'
'Qian, Hui-Fen'
'Huang, Wei'
'You, Xiao-Zeng'

_publ_section_title
;
 Tuning the Spectroscopic, Electrochemical, and Single-Crystal Conductance
 Properties of a Series of Rhenium-Containing Bithiazoles with Different
 Donor/Acceptor Hybrids
;
_journal_issue 19
_journal_name_full Organometallics
_journal_page_first 5120
_journal_paper_doi 10.1021/om500168j
_journal_volume 33
_journal_year 2014
_chemical_formula_moiety 'C53 H44 Cl N4 O4 Re S2'
_chemical_formula_sum 'C53 H44 Cl N4 O4 Re S2'
_chemical_formula_weight 1086.72
_chemical_name_systematic
; 
 ? 
;
_space_group_IT_number 2
_symmetry_cell_setting triclinic
_symmetry_space_group_name_Hall '-P 1'
_symmetry_space_group_name_H-M 'P -1'
_atom_sites_solution_hydrogens geom
_atom_sites_solution_primary direct
_atom_sites_solution_secondary difmap
_audit_creation_method SHELXL-97
_cell_angle_alpha 105.680(2)
_cell_angle_beta 106.2470(10)
_cell_angle_gamma 97.809(2)
_cell_formula_units_Z 2
_cell_length_a 10.7973(15)
_cell_length_b 15.792(2)
_cell_length_c 16.329(2)
_cell_measurement_reflns_used 5607
_cell_measurement_temperature 291(2)
_cell_measurement_theta_max 25.04
_cell_measurement_theta_min 2.23
_cell_volume 2505.3(6)
_computing_cell_refinement SMART
_computing_data_collection 'SMART (BRUKER 2000)'
_computing_data_reduction 'SAINT (BRUKER 2000)'
_computing_molecular_graphics SHELXTL
_computing_publication_material SHELXTL
_computing_structure_refinement SHELXTL
_computing_structure_solution 'SHELXTL (BRUKER 2000)'
_diffrn_ambient_temperature 291(2)
_diffrn_measured_fraction_theta_full 0.983
_diffrn_measured_fraction_theta_max 0.983
_diffrn_measurement_device_type 'BRUKER Smart Apex CCD area detector'
_diffrn_measurement_method '\f and \w scans'
_diffrn_radiation_monochromator graphite
_diffrn_radiation_source 'fine-focus sealed tube'
_diffrn_radiation_type MoK\a
_diffrn_radiation_wavelength 0.71073
_diffrn_reflns_av_R_equivalents 0.0741
_diffrn_reflns_av_sigmaI/netI 0.1045
_diffrn_reflns_limit_h_max 12
_diffrn_reflns_limit_h_min -10
_diffrn_reflns_limit_k_max 18
_diffrn_reflns_limit_k_min -18
_diffrn_reflns_limit_l_max 19
_diffrn_reflns_limit_l_min -19
_diffrn_reflns_number 18186
_diffrn_reflns_theta_full 25.00
_diffrn_reflns_theta_max 25.00
_diffrn_reflns_theta_min 2.02
_exptl_absorpt_coefficient_mu 2.609
_exptl_absorpt_correction_T_max 0.7804
_exptl_absorpt_correction_T_min 0.7448
_exptl_absorpt_correction_type multi-scan
_exptl_absorpt_process_details 'SADABS, BRUKER(2000)'
_exptl_crystal_colour red
_exptl_crystal_density_diffrn 1.441
_exptl_crystal_density_method 'not measured'
_exptl_crystal_description block
_exptl_crystal_F_000 1092
_exptl_crystal_size_max 0.12
_exptl_crystal_size_mid 0.12
_exptl_crystal_size_min 0.10
_refine_diff_density_max 1.721
_refine_diff_density_min -2.132
_refine_diff_density_rms 0.143
_refine_ls_extinction_method none
_refine_ls_goodness_of_fit_ref 1.050
_refine_ls_hydrogen_treatment constr
_refine_ls_matrix_type full
_refine_ls_number_parameters 587
_refine_ls_number_reflns 8669
_refine_ls_number_restraints 55
_refine_ls_restrained_S_all 1.056
_refine_ls_R_factor_all 0.0798
_refine_ls_R_factor_gt 0.0652
_refine_ls_shift/su_max 0.001
_refine_ls_shift/su_mean 0.000
_refine_ls_structure_factor_coef Fsqd
_refine_ls_weighting_details 'calc w=1/[\s^2^(Fo^2^)+(0.0818P)^2^+4.0537P] where P=(Fo^2^+2Fc^2^)/3'
_refine_ls_weighting_scheme calc
_refine_ls_wR_factor_gt 0.1718
_refine_ls_wR_factor_ref 0.1800
_reflns_number_gt 7042
_reflns_number_total 8669
_reflns_threshold_expression >2sigma(I)
_cod_data_source_file om500168j_si_004.cif
_cod_data_source_block Re6_H2O
_cod_database_code 4084697

loop_
_symmetry_equiv_pos_as_xyz
'x, y, z'
'-x, -y, -z'

loop_
_atom_site_label
_atom_site_type_symbol
_atom_site_fract_x
_atom_site_fract_y
_atom_site_fract_z
_atom_site_U_iso_or_equiv
_atom_site_adp_type
_atom_site_occupancy
_atom_site_symmetry_multiplicity
_atom_site_calc_flag
_atom_site_refinement_flags
Re1 Re -0.12643(3) 0.17575(2) -0.19228(2) 0.04920(16) Uani 1 1 d U
C7 C -0.1481(12) 0.1325(8) -0.3183(8) 0.078(3) Uani 1 1 d .
C8 C 0.0052(10) 0.2954(7) -0.1752(8) 0.060(2) Uani 1 1 d U
C9 C -0.2770(9) 0.2231(7) -0.2336(7) 0.061(2) Uani 1 1 d .
C6 C 0.1834(8) 0.0214(5) -0.1102(6) 0.0471(18) Uani 1 1 d .
C5 C 0.1067(8) 0.0549(5) -0.1714(6) 0.0455(18) Uani 1 1 d .
C4 C 0.0571(8) 0.1234(5) -0.0494(5) 0.0441(18) Uani 1 1 d .
C3 C -0.0074(8) 0.1826(6) -0.0008(6) 0.0492(19) Uani 1 1 d .
C2 C -0.1411(8) 0.2781(5) 0.0126(6) 0.0448(18) Uani 1 1 d .
C1 C -0.0945(8) 0.2804(5) 0.1000(6) 0.0469(18) Uani 1 1 d .
C10 C -0.1263(9) 0.3270(6) 0.1810(6) 0.052(2) Uani 1 1 d .
C11 C -0.1098(11) 0.2854(7) 0.2491(7) 0.064(2) Uani 1 1 d .
H11 H -0.0765 0.2336 0.2425 0.077 Uiso 1 1 calc R
C12 C -0.1426(11) 0.3212(6) 0.3251(7) 0.066(3) Uani 1 1 d .
H12 H -0.1305 0.2947 0.3703 0.079 Uiso 1 1 calc R
C13 C -0.1938(10) 0.3973(6) 0.3324(6) 0.060(2) Uani 1 1 d .
C14 C -0.2107(10) 0.4388(6) 0.2662(6) 0.058(2) Uani 1 1 d .
C15 C -0.1743(9) 0.4021(6) 0.1891(6) 0.056(2) Uani 1 1 d .
H15 H -0.1834 0.4296 0.1448 0.067 Uiso 1 1 calc R
C16 C -0.2648(11) 0.5168(7) 0.2946(7) 0.067(3) Uani 1 1 d .
C17 C -0.2822(12) 0.5167(7) 0.3751(8) 0.072(3) Uani 1 1 d .
C18 C -0.3356(15) 0.5816(8) 0.4226(9) 0.090(4) Uani 1 1 d .
H18 H -0.3454 0.5819 0.4774 0.107 Uiso 1 1 calc R
C19 C -0.3725(18) 0.6447(10) 0.3825(10) 0.114(5) Uani 1 1 d .
H19 H -0.4079 0.6898 0.4111 0.137 Uiso 1 1 calc R
C20 C -0.3579(17) 0.6423(9) 0.3020(10) 0.107(5) Uani 1 1 d .
H20 H -0.3846 0.6860 0.2770 0.128 Uiso 1 1 calc R
C21 C -0.3059(13) 0.5788(7) 0.2559(8) 0.081(3) Uani 1 1 d .
H21 H -0.2990 0.5780 0.2002 0.097 Uiso 1 1 calc R
C22 C -0.2349(16) 0.4226(11) 0.4777(9) 0.128(3) Uani 1 1 d DU
C23 C -0.3223(17) 0.3480(11) 0.4733(9) 0.131(3) Uani 1 1 d DU
H23 H -0.3847 0.3112 0.4187 0.157 Uiso 1 1 calc R
C24 C -0.3145(16) 0.3292(12) 0.5527(8) 0.131(3) Uani 1 1 d DU
H24 H -0.3758 0.2807 0.5510 0.157 Uiso 1 1 calc R
C25 C -0.2196(16) 0.3797(11) 0.6337(9) 0.131(3) Uani 1 1 d DU
H25 H -0.2142 0.3640 0.6853 0.157 Uiso 1 1 calc R
C26 C -0.1326(17) 0.4538(11) 0.6373(9) 0.131(3) Uani 1 1 d DU
H26 H -0.0672 0.4890 0.6914 0.157 Uiso 1 1 calc R
C27 C -0.1441(17) 0.4750(12) 0.5595(8) 0.129(3) Uani 1 1 d DU
H27 H -0.0881 0.5269 0.5625 0.155 Uiso 1 1 calc R
C28 C 0.2732(8) -0.0393(5) -0.1162(6) 0.0485(19) Uani 1 1 d .
C29 C 0.3292(8) -0.0679(5) -0.0435(6) 0.0463(18) Uani 1 1 d .
H29 H 0.3092 -0.0484 0.0094 0.056 Uiso 1 1 calc R
C30 C 0.4152(8) -0.1256(6) -0.0500(7) 0.053(2) Uani 1 1 d .
C31 C 0.4445(9) -0.1556(6) -0.1293(7) 0.055(2) Uani 1 1 d .
C32 C 0.3938(10) -0.1269(7) -0.2022(7) 0.065(3) Uani 1 1 d .
H32 H 0.4154 -0.1449 -0.2546 0.078 Uiso 1 1 calc R
C33 C 0.3114(10) -0.0713(6) -0.1922(7) 0.065(3) Uani 1 1 d .
H33 H 0.2759 -0.0520 -0.2409 0.078 Uiso 1 1 calc RD
C34 C 0.4875(8) -0.1653(6) 0.0133(7) 0.052(2) Uani 1 1 d .
C35 C 0.5043(9) -0.1548(6) 0.1019(7) 0.058(2) Uani 1 1 d .
H35 H 0.4592 -0.1184 0.1318 0.069 Uiso 1 1 calc R
C36 C 0.5889(10) -0.1986(7) 0.1474(8) 0.068(3) Uani 1 1 d .
H36 H 0.6031 -0.1907 0.2081 0.081 Uiso 1 1 calc R
C37 C 0.6524(11) -0.2553(7) 0.0986(8) 0.073(3) Uani 1 1 d .
H37 H 0.7059 -0.2867 0.1281 0.088 Uiso 1 1 calc R
C38 C 0.6397(10) -0.2664(7) 0.0110(9) 0.071(3) Uani 1 1 d .
H38 H 0.6839 -0.3038 -0.0188 0.085 Uiso 1 1 calc R
C39 C 0.5561(9) -0.2185(6) -0.0334(7) 0.059(2) Uani 1 1 d .
C40 C 0.5805(9) -0.2582(7) -0.1860(7) 0.065(3) Uani 1 1 d .
C41 C 0.5705(13) -0.3524(8) -0.2080(10) 0.096(4) Uani 1 1 d .
H41 H 0.5278 -0.3859 -0.1808 0.116 Uiso 1 1 calc R
C42 C 0.6245(19) -0.3927(12) -0.2695(15) 0.134(7) Uani 1 1 d .
H42 H 0.6204 -0.4543 -0.2826 0.160 Uiso 1 1 calc R
C43 C 0.6841(19) -0.3474(16) -0.3126(11) 0.130(7) Uani 1 1 d .
H43 H 0.7191 -0.3780 -0.3548 0.156 Uiso 1 1 calc R
C44 C 0.6934(13) -0.2532(14) -0.2937(8) 0.113(5) Uani 1 1 d .
H44 H 0.7321 -0.2220 -0.3245 0.136 Uiso 1 1 calc R
C45 C 0.6426(10) -0.2067(8) -0.2268(7) 0.070(3) Uani 1 1 d .
H45 H 0.6507 -0.1446 -0.2110 0.084 Uiso 1 1 calc R
C46 C 0.0922(10) 0.0379(6) -0.2694(7) 0.063(2) Uani 1 1 d .
H46A H 0.1785 0.0395 -0.2768 0.076 Uiso 1 1 calc RD
H46B H 0.0570 0.0851 -0.2890 0.076 Uiso 1 1 calc R
C47 C -0.0010(13) -0.0545(9) -0.3277(7) 0.082(3) Uani 1 1 d .
H47A H 0.0257 -0.1000 -0.3013 0.098 Uiso 1 1 calc R
H47B H -0.0905 -0.0524 -0.3280 0.098 Uiso 1 1 calc R
C48 C 0.000(2) -0.0812(13) -0.4235(10) 0.137(6) Uani 1 1 d U
H48A H 0.0909 -0.0800 -0.4215 0.164 Uiso 1 1 calc R
H48B H -0.0277 -0.0351 -0.4487 0.164 Uiso 1 1 calc R
C49 C -0.087(3) -0.1742(16) -0.4897(14) 0.199(11) Uani 1 1 d U
H49A H -0.0580 -0.2214 -0.4680 0.299 Uiso 1 1 calc R
H49B H -0.0783 -0.1823 -0.5482 0.299 Uiso 1 1 calc R
H49C H -0.1778 -0.1766 -0.4940 0.299 Uiso 1 1 calc R
C50 C -0.2376(9) 0.3304(6) -0.0248(6) 0.0537(19) Uani 1 1 d U
H50A H -0.2926 0.3432 0.0129 0.064 Uiso 1 1 calc R
H50B H -0.2952 0.2932 -0.0848 0.064 Uiso 1 1 calc R
C51 C -0.1679(16) 0.4197(9) -0.0294(11) 0.104(3) Uani 1 1 d U
H51A H -0.1070 0.4075 -0.0626 0.125 Uiso 1 1 calc R
H51B H -0.1165 0.4591 0.0312 0.125 Uiso 1 1 calc R
C52 C -0.2667(16) 0.4688(9) -0.0754(12) 0.106(3) Uani 1 1 d U
H52A H -0.3152 0.4310 -0.1371 0.128 Uiso 1 1 calc R
H52B H -0.2182 0.5245 -0.0768 0.128 Uiso 1 1 calc R
C53 C -0.3675(17) 0.4907(9) -0.0229(12) 0.115(3) Uani 1 1 d U
H53A H -0.3219 0.5375 0.0339 0.172 Uiso 1 1 calc R
H53B H -0.4043 0.4374 -0.0125 0.172 Uiso 1 1 calc R
H53C H -0.4375 0.5107 -0.0582 0.172 Uiso 1 1 calc R
Cl1 Cl -0.2640(3) 0.03671(19) -0.1922(2) 0.0793(7) Uani 1 1 d U
N4 N 0.5280(8) -0.2151(5) -0.1200(6) 0.061(2) Uani 1 1 d .
N2 N 0.0365(7) 0.1149(5) -0.1350(5) 0.0467(16) Uani 1 1 d .
N1 N -0.0919(6) 0.2206(4) -0.0459(5) 0.0431(15) Uani 1 1 d .
N3 N -0.2357(10) 0.4445(6) 0.3996(6) 0.070(2) Uani 1 1 d .
O1 O -0.1623(11) 0.1090(8) -0.3931(7) 0.116(3) Uani 1 1 d .
O2 O -0.3673(8) 0.2482(6) -0.2631(6) 0.089(2) Uani 1 1 d .
O3 O 0.0488(9) 0.3434(6) -0.1793(8) 0.105(3) Uani 1 1 d U
O4 O 0.435(4) 0.947(5) 0.593(3) 0.70(6) Uani 1 1 d .
H4A H 0.5154 0.9508 0.6238 1.050 Uiso 1 1 d R
H4B H 0.4330 0.9809 0.5613 1.050 Uiso 1 1 d R
S2 S 0.1613(2) 0.06354(15) -0.00634(15) 0.0499(5) Uani 1 1 d .
S1 S 0.0181(2) 0.21176(16) 0.11071(16) 0.0560(5) Uani 1 1 d .

loop_
_atom_site_aniso_label
_atom_site_aniso_U_11
_atom_site_aniso_U_22
_atom_site_aniso_U_33
_atom_site_aniso_U_23
_atom_site_aniso_U_13
_atom_site_aniso_U_12
Re1 0.0480(2) 0.0551(2) 0.0590(2) 0.02813(16) 0.02408(16) 0.02492(16)
C7 0.083(7) 0.092(8) 0.066(7) 0.025(6) 0.030(6) 0.038(6)
C8 0.067(5) 0.063(4) 0.102(7) 0.060(5) 0.062(5) 0.043(3)
C9 0.048(5) 0.072(6) 0.080(7) 0.039(5) 0.025(5) 0.035(5)
C6 0.050(4) 0.042(4) 0.059(5) 0.019(4) 0.027(4) 0.018(4)
C5 0.048(4) 0.046(4) 0.056(5) 0.020(4) 0.028(4) 0.023(4)
C4 0.048(4) 0.040(4) 0.052(5) 0.017(3) 0.022(4) 0.021(3)
C3 0.047(4) 0.048(5) 0.065(5) 0.024(4) 0.026(4) 0.024(4)
C2 0.046(4) 0.037(4) 0.061(5) 0.018(3) 0.026(4) 0.018(3)
C1 0.048(4) 0.045(4) 0.056(5) 0.019(4) 0.023(4) 0.020(4)
C10 0.061(5) 0.051(5) 0.056(5) 0.020(4) 0.028(4) 0.025(4)
C11 0.090(7) 0.056(5) 0.069(6) 0.035(5) 0.038(5) 0.036(5)
C12 0.093(7) 0.055(6) 0.065(6) 0.027(5) 0.035(6) 0.033(5)
C13 0.076(6) 0.057(5) 0.058(5) 0.022(4) 0.029(5) 0.028(5)
C14 0.071(6) 0.056(5) 0.056(5) 0.021(4) 0.027(5) 0.027(5)
C15 0.068(6) 0.058(5) 0.056(5) 0.026(4) 0.030(4) 0.029(5)
C16 0.077(7) 0.067(6) 0.072(6) 0.025(5) 0.037(5) 0.037(5)
C17 0.095(8) 0.061(6) 0.075(7) 0.019(5) 0.044(6) 0.037(6)
C18 0.132(11) 0.064(7) 0.104(9) 0.034(6) 0.071(9) 0.042(7)
C19 0.184(16) 0.099(10) 0.106(10) 0.036(8) 0.085(11) 0.098(11)
C20 0.158(14) 0.101(10) 0.113(11) 0.057(8) 0.074(10) 0.089(10)
C21 0.106(9) 0.072(7) 0.088(8) 0.032(6) 0.053(7) 0.042(7)
C22 0.136(6) 0.169(7) 0.086(4) 0.054(4) 0.045(4) 0.008(5)
C23 0.136(6) 0.170(7) 0.088(4) 0.053(5) 0.043(4) 0.008(5)
C24 0.139(6) 0.172(7) 0.088(4) 0.056(5) 0.046(4) 0.006(5)
C25 0.139(6) 0.171(7) 0.087(4) 0.056(5) 0.046(4) 0.006(5)
C26 0.138(6) 0.172(7) 0.087(4) 0.054(4) 0.044(4) 0.007(5)
C27 0.136(6) 0.170(7) 0.086(4) 0.054(4) 0.044(4) 0.008(5)
C28 0.044(4) 0.043(4) 0.069(5) 0.023(4) 0.025(4) 0.018(4)
C29 0.049(4) 0.041(4) 0.060(5) 0.018(4) 0.028(4) 0.025(4)
C30 0.044(4) 0.053(5) 0.081(6) 0.034(4) 0.031(4) 0.022(4)
C31 0.050(5) 0.045(5) 0.074(6) 0.017(4) 0.022(4) 0.017(4)
C32 0.063(6) 0.082(7) 0.063(6) 0.025(5) 0.028(5) 0.042(5)
C33 0.078(6) 0.068(6) 0.064(6) 0.024(5) 0.030(5) 0.046(5)
C34 0.045(4) 0.041(4) 0.083(6) 0.033(4) 0.028(4) 0.018(4)
C35 0.053(5) 0.050(5) 0.086(7) 0.033(5) 0.034(5) 0.022(4)
C36 0.057(5) 0.083(7) 0.088(7) 0.051(6) 0.032(5) 0.031(5)
C37 0.071(7) 0.068(7) 0.103(9) 0.055(6) 0.029(6) 0.031(5)
C38 0.056(6) 0.067(6) 0.116(9) 0.051(6) 0.036(6) 0.035(5)
C39 0.052(5) 0.046(5) 0.092(7) 0.031(5) 0.033(5) 0.019(4)
C40 0.051(5) 0.063(6) 0.080(7) 0.013(5) 0.021(5) 0.029(5)
C41 0.081(8) 0.063(7) 0.119(10) 0.002(7) 0.018(7) 0.023(6)
C42 0.126(14) 0.100(12) 0.147(17) -0.009(11) 0.031(12) 0.069(11)
C43 0.119(13) 0.165(18) 0.077(10) -0.016(10) 0.016(9) 0.087(13)
C44 0.080(8) 0.202(18) 0.065(8) 0.032(9) 0.029(6) 0.071(10)
C45 0.067(6) 0.075(7) 0.074(7) 0.018(5) 0.030(5) 0.032(5)
C46 0.062(6) 0.078(7) 0.072(6) 0.033(5) 0.038(5) 0.037(5)
C47 0.093(8) 0.099(9) 0.054(6) 0.022(5) 0.022(6) 0.031(7)
C48 0.175(18) 0.154(14) 0.074(9) 0.035(8) 0.031(10) 0.033(12)
C49 0.19(2) 0.20(2) 0.121(16) -0.007(14) 0.002(15) 0.014(17)
C50 0.056(5) 0.053(4) 0.060(5) 0.020(4) 0.020(4) 0.032(4)
C51 0.122(7) 0.073(5) 0.153(8) 0.065(5) 0.063(6) 0.042(4)
C52 0.123(7) 0.075(5) 0.154(8) 0.063(5) 0.062(6) 0.042(4)
C53 0.128(7) 0.081(5) 0.159(8) 0.058(5) 0.058(6) 0.041(4)
Cl1 0.0720(16) 0.0658(14) 0.104(2) 0.0287(14) 0.0351(15) 0.0118(11)
N4 0.053(4) 0.057(5) 0.092(6) 0.028(4) 0.038(4) 0.032(4)
N2 0.048(4) 0.053(4) 0.051(4) 0.024(3) 0.024(3) 0.021(3)
N1 0.041(3) 0.044(4) 0.061(4) 0.025(3) 0.030(3) 0.021(3)
N3 0.099(7) 0.063(5) 0.068(5) 0.026(4) 0.044(5) 0.036(5)
O1 0.132(8) 0.163(9) 0.074(6) 0.040(6) 0.038(6) 0.089(8)
O2 0.079(5) 0.128(7) 0.095(6) 0.060(5) 0.040(4) 0.067(5)
O3 0.084(6) 0.078(5) 0.169(9) 0.056(6) 0.061(6) 0.002(4)
O4 0.31(4) 1.28(15) 0.38(5) 0.48(8) -0.13(4) -0.16(7)
S2 0.0536(12) 0.0557(12) 0.0555(12) 0.0255(9) 0.0258(10) 0.0301(10)
S1 0.0616(13) 0.0625(14) 0.0586(13) 0.0257(10) 0.0256(11) 0.0376(11)

loop_
_atom_type_symbol
_atom_type_description
_atom_type_scat_dispersion_real
_atom_type_scat_dispersion_imag
_atom_type_scat_source
C C 0.0033 0.0016 'International Tables Vol C Tables 4.2.6.8 and 6.1.1.4'
H H 0.0000 0.0000 'International Tables Vol C Tables 4.2.6.8 and 6.1.1.4'
Cl Cl 0.1484 0.1585 'International Tables Vol C Tables 4.2.6.8 and 6.1.1.4'
N N 0.0061 0.0033 'International Tables Vol C Tables 4.2.6.8 and 6.1.1.4'
O O 0.0106 0.0060 'International Tables Vol C Tables 4.2.6.8 and 6.1.1.4'
Re Re -1.0185 7.2310 'International Tables Vol C Tables 4.2.6.8 and 6.1.1.4'
S S 0.1246 0.1234 'International Tables Vol C Tables 4.2.6.8 and 6.1.1.4'

loop_
_geom_angle_atom_site_label_1
_geom_angle_atom_site_label_2
_geom_angle_atom_site_label_3
_geom_angle
C9 Re1 C7 83.1(5)
C9 Re1 C8 91.8(4)
C7 Re1 C8 90.9(5)
C9 Re1 N1 100.5(3)
C7 Re1 N1 176.4(4)
C8 Re1 N1 89.4(3)
C9 Re1 N2 173.4(3)
C7 Re1 N2 101.3(4)
C8 Re1 N2 92.9(3)
N1 Re1 N2 75.1(2)
C9 Re1 Cl1 92.9(3)
C7 Re1 Cl1 95.3(4)
C8 Re1 Cl1 172.6(3)
N1 Re1 Cl1 84.13(18)
N2 Re1 Cl1 81.91(19)
O1 C7 Re1 178.1(11)
O3 C8 Re1 168.1(13)
O2 C9 Re1 175.9(10)
C5 C6 C28 133.6(8)
C5 C6 S2 109.1(6)
C28 C6 S2 117.2(7)
C6 C5 N2 114.2(7)
C6 C5 C46 128.9(7)
N2 C5 C46 116.9(7)
N2 C4 C3 118.5(7)
N2 C4 S2 115.5(6)
C3 C4 S2 126.0(6)
N1 C3 C4 118.3(8)
N1 C3 S1 115.7(6)
C4 C3 S1 126.0(6)
C1 C2 N1 114.3(7)
C1 C2 C50 126.5(7)
N1 C2 C50 119.1(7)
C2 C1 C10 131.7(8)
C2 C1 S1 109.6(6)
C10 C1 S1 118.6(6)
C15 C10 C11 120.7(8)
C15 C10 C1 122.9(8)
C11 C10 C1 116.3(8)
C12 C11 C10 120.6(9)
C12 C11 H11 119.7
C10 C11 H11 119.7
C13 C12 C11 118.5(9)
C13 C12 H12 120.8
C11 C12 H12 120.8
N3 C13 C12 129.7(9)
N3 C13 C14 108.7(8)
C12 C13 C14 121.6(9)
C13 C14 C15 119.3(8)
C13 C14 C16 107.8(8)
C15 C14 C16 132.9(9)
C10 C15 C14 119.3(8)
C10 C15 H15 120.4
C14 C15 H15 120.4
C21 C16 C17 120.1(9)
C21 C16 C14 133.7(10)
C17 C16 C14 106.0(9)
C16 C17 C18 122.6(11)
C16 C17 N3 109.3(8)
C18 C17 N3 128.1(10)
C19 C18 C17 115.5(11)
C19 C18 H18 122.2
C17 C18 H18 122.2
C20 C19 C18 121.1(11)
C20 C19 H19 119.5
C18 C19 H19 119.5
C19 C20 C21 123.2(12)
C19 C20 H20 118.4
C21 C20 H20 118.4
C16 C21 C20 117.4(11)
C16 C21 H21 121.3
C20 C21 H21 121.3
C27 C22 C23 119.1(14)
C27 C22 N3 119.7(12)
C23 C22 N3 121.1(11)
C22 C23 C24 118.2(14)
C22 C23 H23 120.9
C24 C23 H23 120.9
C25 C24 C23 122.3(15)
C25 C24 H24 118.9
C23 C24 H24 118.9
C24 C25 C26 119.0(14)
C24 C25 H25 120.5
C26 C25 H25 120.5
C25 C26 C27 118.7(15)
C25 C26 H26 120.6
C27 C26 H26 120.6
C22 C27 C26 122.5(15)
C22 C27 H27 118.7
C26 C27 H27 118.7
C29 C28 C33 115.6(7)
C29 C28 C6 120.6(8)
C33 C28 C6 123.8(8)
C30 C29 C28 119.9(8)
C30 C29 H29 120.1
C28 C29 H29 120.1
C29 C30 C31 120.3(8)
C29 C30 C34 132.0(9)
C31 C30 C34 107.6(8)
C32 C31 C30 121.6(8)
C32 C31 N4 129.2(9)
C30 C31 N4 109.2(8)
C33 C32 C31 115.5(9)
C33 C32 H32 122.2
C31 C32 H32 122.2
C32 C33 C28 127.0(9)
C32 C33 H33 116.5
C28 C33 H33 116.5
C35 C34 C39 121.4(8)
C35 C34 C30 133.4(8)
C39 C34 C30 105.0(8)
C34 C35 C36 120.1(9)
C34 C35 H35 120.0
C36 C35 H35 120.0
C35 C36 C37 118.0(10)
C35 C36 H36 121.0
C37 C36 H36 121.0
C38 C37 C36 123.6(9)
C38 C37 H37 118.2
C36 C37 H37 118.2
C37 C38 C39 117.4(10)
C37 C38 H38 121.3
C39 C38 H38 121.3
N4 C39 C34 110.8(8)
N4 C39 C38 129.9(9)
C34 C39 C38 119.4(10)
C45 C40 N4 119.4(9)
C45 C40 C41 121.7(11)
N4 C40 C41 118.9(11)
C42 C41 C40 118.5(16)
C42 C41 H41 120.7
C40 C41 H41 120.7
C43 C42 C41 122.9(17)
C43 C42 H42 118.5
C41 C42 H42 118.5
C42 C43 C44 120.1(15)
C42 C43 H43 120.0
C44 C43 H43 120.0
C43 C44 C45 119.2(15)
C43 C44 H44 120.4
C45 C44 H44 120.4
C40 C45 C44 117.5(12)
C40 C45 H45 121.2
C44 C45 H45 121.2
C5 C46 C47 110.6(8)
C5 C46 H46A 109.5
C47 C46 H46A 109.5
C5 C46 H46B 109.5
C47 C46 H46B 109.5
H46A C46 H46B 108.1
C48 C47 C46 112.2(11)
C48 C47 H47A 109.2
C46 C47 H47A 109.2
C48 C47 H47B 109.2
C46 C47 H47B 109.2
H47A C47 H47B 107.9
C47 C48 C49 118.0(17)
C47 C48 H48A 107.8
C49 C48 H48A 107.8
C47 C48 H48B 107.8
C49 C48 H48B 107.8
H48A C48 H48B 107.2
C48 C49 H49A 109.5
C48 C49 H49B 109.5
H49A C49 H49B 109.5
C48 C49 H49C 109.5
H49A C49 H49C 109.5
H49B C49 H49C 109.5
C2 C50 C51 112.7(9)
C2 C50 H50A 109.1
C51 C50 H50A 109.1
C2 C50 H50B 109.1
C51 C50 H50B 109.1
H50A C50 H50B 107.8
C50 C51 C52 112.5(12)
C50 C51 H51A 109.1
C52 C51 H51A 109.1
C50 C51 H51B 109.1
C52 C51 H51B 109.1
H51A C51 H51B 107.8
C51 C52 C53 110.8(12)
C51 C52 H52A 109.5
C53 C52 H52A 109.5
C51 C52 H52B 109.5
C53 C52 H52B 109.5
H52A C52 H52B 108.1
C52 C53 H53A 109.5
C52 C53 H53B 109.5
H53A C53 H53B 109.5
C52 C53 H53C 109.5
H53A C53 H53C 109.5
H53B C53 H53C 109.5
C39 N4 C31 107.4(7)
C39 N4 C40 127.0(8)
C31 N4 C40 125.5(9)
C4 N2 C5 110.8(7)
C4 N2 Re1 113.2(5)
C5 N2 Re1 134.8(5)
C3 N1 C2 110.3(7)
C3 N1 Re1 113.8(5)
C2 N1 Re1 135.8(5)
C13 N3 C22 125.4(11)
C13 N3 C17 108.1(8)
C22 N3 C17 126.5(11)
H4A O4 H4B 109.4
C4 S2 C6 90.3(4)
C3 S1 C1 90.1(4)

loop_
_geom_bond_atom_site_label_1
_geom_bond_atom_site_label_2
_geom_bond_distance
Re1 C9 1.910(9)
Re1 C7 1.919(12)
Re1 C8 2.106(10)
Re1 N1 2.206(7)
Re1 N2 2.218(7)
Re1 Cl1 2.479(3)
C7 O1 1.135(13)
C8 O3 0.865(10)
C9 O2 1.134(11)
C6 C5 1.380(12)
C6 C28 1.457(11)
C6 S2 1.743(8)
C5 N2 1.403(10)
C5 C46 1.507(12)
C4 N2 1.318(10)
C4 C3 1.440(11)
C4 S2 1.691(8)
C3 N1 1.321(11)
C3 S1 1.684(9)
C2 C1 1.363(12)
C2 N1 1.403(10)
C2 C50 1.513(11)
C1 C10 1.485(11)
C1 S1 1.740(8)
C10 C15 1.346(12)
C10 C11 1.420(12)
C11 C12 1.380(13)
C11 H11 0.9300
C12 C13 1.380(13)
C12 H12 0.9300
C13 N3 1.375(12)
C13 C14 1.392(13)
C14 C15 1.421(12)
C14 C16 1.453(13)
C15 H15 0.9300
C16 C21 1.360(15)
C16 C17 1.380(14)
C17 C18 1.401(14)
C17 N3 1.415(13)
C18 C19 1.377(17)
C18 H18 0.9300
C19 C20 1.359(18)
C19 H19 0.9300
C20 C21 1.367(15)
C20 H20 0.9300
C21 H21 0.9300
C22 C27 1.371(9)
C22 C23 1.378(9)
C22 N3 1.407(15)
C23 C24 1.390(9)
C23 H23 0.9300
C24 C25 1.373(9)
C24 H24 0.9300
C25 C26 1.374(9)
C25 H25 0.9300
C26 C27 1.377(9)
C26 H26 0.9300
C27 H27 0.9300
C28 C29 1.393(12)
C28 C33 1.404(12)
C29 C30 1.391(11)
C29 H29 0.9300
C30 C31 1.392(13)
C30 C34 1.451(12)
C31 C32 1.385(14)
C31 N4 1.396(11)
C32 C33 1.344(12)
C32 H32 0.9300
C33 H33 0.9300
C34 C35 1.367(13)
C34 C39 1.405(12)
C35 C36 1.389(13)
C35 H35 0.9300
C36 C37 1.412(15)
C36 H36 0.9300
C37 C38 1.357(16)
C37 H37 0.9300
C38 C39 1.423(13)
C38 H38 0.9300
C39 N4 1.380(13)
C40 C45 1.395(15)
C40 N4 1.412(12)
C40 C41 1.414(15)
C41 C42 1.36(2)
C41 H41 0.9300
C42 C43 1.35(3)
C42 H42 0.9300
C43 C44 1.42(3)
C43 H43 0.9300
C44 C45 1.430(15)
C44 H44 0.9300
C45 H45 0.9300
C46 C47 1.537(16)
C46 H46A 0.9700
C46 H46B 0.9700
C47 C48 1.510(18)
C47 H47A 0.9700
C47 H47B 0.9700
C48 C49 1.55(3)
C48 H48A 0.9700
C48 H48B 0.9700
C49 H49A 0.9600
C49 H49B 0.9600
C49 H49C 0.9600
C50 C51 1.538(15)
C50 H50A 0.9700
C50 H50B 0.9700
C51 C52 1.547(19)
C51 H51A 0.9700
C51 H51B 0.9700
C52 C53 1.583(19)
C52 H52A 0.9700
C52 H52B 0.9700
C53 H53A 0.9600
C53 H53B 0.9600
C53 H53C 0.9600
O4 H4A 0.8548
O4 H4B 0.8460
